data_7710832
loop_
_publ_author_name
'Jiang, Wen'
'Zhang, Lijun'
'Zhang, Lixin'

_publ_section_title
;
 Reactivity of Mixed Methyl-Aminobenzyl Guanidinate Lutetium Complex
 towards iPrN=C=NiPr, CS2 and Ph2PH
;
_journal_name_full 'Dalton Transactions'
_journal_paper_doi 10.1039/D2DT02008D
_journal_year 2022
_chemical_formula_sum 'C56 H77 Lu N6'
_chemical_formula_weight 1009.20
_space_group_crystal_system triclinic
_space_group_IT_number 2
_space_group_name_Hall '-P 1'
_space_group_name_H-M_alt 'P -1'
_atom_sites_solution_hydrogens geom
_audit_creation_method SHELXL-2016/6
_audit_update_record
;
2022-01-10 deposited with the CCDC.	2022-07-28 downloaded from the CCDC.
;
_cell_angle_alpha 80.511(2)
_cell_angle_beta 77.101(2)
_cell_angle_gamma 69.932(2)
_cell_formula_units_Z 2
_cell_length_a 10.2506(14)
_cell_length_b 12.2916(17)
_cell_length_c 22.231(3)
_cell_measurement_reflns_used 9895
_cell_measurement_temperature 296(2)
_cell_measurement_theta_max 27.65
_cell_measurement_theta_min 2.27
_cell_volume 2552.6(6)
_computing_structure_refinement 'SHELXL-2016/6 (Sheldrick, 2016)'
_diffrn_ambient_temperature 296(2)
_diffrn_measured_fraction_theta_full 0.977
_diffrn_measured_fraction_theta_max 0.971
_diffrn_measurement_device_type 'Bruker APEX-II CCD'
_diffrn_measurement_method '\f and \w scans'
_diffrn_radiation_type MoK\a
_diffrn_radiation_wavelength 0.71073
_diffrn_reflns_av_R_equivalents 0.0213
_diffrn_reflns_av_unetI/netI 0.0392
_diffrn_reflns_Laue_measured_fraction_full 0.977
_diffrn_reflns_Laue_measured_fraction_max 0.971
_diffrn_reflns_limit_h_max 13
_diffrn_reflns_limit_h_min -9
_diffrn_reflns_limit_k_max 16
_diffrn_reflns_limit_k_min -15
_diffrn_reflns_limit_l_max 28
_diffrn_reflns_limit_l_min -29
_diffrn_reflns_number 18786
_diffrn_reflns_point_group_measured_fraction_full 0.977
_diffrn_reflns_point_group_measured_fraction_max 0.971
_diffrn_reflns_theta_full 25.242
_diffrn_reflns_theta_max 27.675
_diffrn_reflns_theta_min 1.888
_exptl_absorpt_coefficient_mu 1.975
_exptl_absorpt_correction_T_max 0.7456
_exptl_absorpt_correction_T_min 0.6611
_exptl_absorpt_correction_type multi-scan
_exptl_absorpt_process_details sadabs
_exptl_crystal_colour colourless
_exptl_crystal_density_diffrn 1.313
_exptl_crystal_description block
_exptl_crystal_F_000 1052
_exptl_crystal_size_max 0.420
_exptl_crystal_size_mid 0.400
_exptl_crystal_size_min 0.200
_refine_diff_density_max 0.702
_refine_diff_density_min -0.370
_refine_diff_density_rms 0.075
_refine_ls_extinction_method none
_refine_ls_goodness_of_fit_ref 1.072
_refine_ls_hydrogen_treatment constr
_refine_ls_matrix_type full
_refine_ls_number_parameters 582
_refine_ls_number_reflns 11583
_refine_ls_number_restraints 0
_refine_ls_restrained_S_all 1.072
_refine_ls_R_factor_all 0.0285
_refine_ls_R_factor_gt 0.0241
_refine_ls_shift/su_max 0.002
_refine_ls_shift/su_mean 0.000
_refine_ls_structure_factor_coef Fsqd
_refine_ls_weighting_details 'w=1/[\s^2^(Fo^2^)+(0.0312P)^2^+0.0945P] where P=(Fo^2^+2Fc^2^)/3'
_refine_ls_weighting_scheme calc
_refine_ls_wR_factor_gt 0.0614
_refine_ls_wR_factor_ref 0.0636
_reflns_Friedel_coverage 0.000
_reflns_number_gt 10528
_reflns_number_total 11583
_reflns_threshold_expression 'I > 2\s(I)'
_cod_data_source_file d2dt02008d2.cif
_cod_data_source_block mo_90413a
_cod_database_code 7710832
_shelx_shelxl_version_number 2016/6
_shelx_space_group_comment
;
The symmetry employed for this shelxl refinement is uniquely defined
by the following loop, which should always be used as a source of
symmetry information in preference to the above space-group names.
They are only intended as comments.
;
_shelx_estimated_absorpt_t_min 0.491
_shelx_estimated_absorpt_t_max 0.693

loop_
_space_group_symop_operation_xyz
'x, y, z'
'-x, -y, -z'

loop_
_atom_site_label
_atom_site_type_symbol
_atom_site_fract_x
_atom_site_fract_y
_atom_site_fract_z
_atom_site_U_iso_or_equiv
_atom_site_adp_type
_atom_site_occupancy
_atom_site_site_symmetry_order
_atom_site_calc_flag
_atom_site_refinement_flags_posn
_atom_site_refinement_flags_adp
_atom_site_refinement_flags_occupancy
_atom_site_disorder_assembly
_atom_site_disorder_group
Lu1 Lu 0.28254(2) 0.73506(2) 0.82248(2) 0.02185(4) Uani 1 1 d . . . . .
C1 C 0.0419(3) 0.9875(3) 0.77326(13) 0.0436(7) Uani 1 1 d . . . . .
H1A H -0.010899 0.941712 0.765520 0.065 Uiso 1 1 calc R U . . .
H1B H 0.117380 0.987959 0.738836 0.065 Uiso 1 1 calc R U . . .
H1C H -0.019227 1.065747 0.778411 0.065 Uiso 1 1 calc R U . . .
C2 C 0.1661(3) 1.0173(2) 0.84626(15) 0.0441(7) Uani 1 1 d . . . . .
H2A H 0.098331 1.093939 0.847811 0.066 Uiso 1 1 calc R U . . .
H2B H 0.247135 1.019471 0.815174 0.066 Uiso 1 1 calc R U . . .
H2C H 0.194387 0.990666 0.885891 0.066 Uiso 1 1 calc R U . . .
C3 C 0.0472(3) 0.7259(2) 0.83574(12) 0.0326(5) Uani 1 1 d . . . . .
H3A H 0.012004 0.749057 0.796982 0.039 Uiso 1 1 calc R U . . .
H3B H 0.044581 0.647811 0.850764 0.039 Uiso 1 1 calc R U . . .
C4 C -0.0361(2) 0.8078(2) 0.88170(12) 0.0304(5) Uani 1 1 d . . . . .
C5 C -0.1356(3) 0.7840(3) 0.93212(13) 0.0396(6) Uani 1 1 d . . . . .
H5 H -0.154786 0.714417 0.935427 0.048 Uiso 1 1 calc R U . . .
C6 C -0.2066(3) 0.8602(3) 0.97731(14) 0.0501(8) Uani 1 1 d . . . . .
H6 H -0.272132 0.841337 1.009939 0.060 Uiso 1 1 calc R U . . .
C7 C -0.1795(3) 0.9643(3) 0.97358(14) 0.0511(8) Uani 1 1 d . . . . .
H7 H -0.227642 1.016325 1.003285 0.061 Uiso 1 1 calc R U . . .
C8 C -0.0804(3) 0.9901(3) 0.92540(14) 0.0422(7) Uani 1 1 d . . . . .
H8 H -0.061516 1.059695 0.922961 0.051 Uiso 1 1 calc R U . . .
C9 C -0.0089(2) 0.9142(2) 0.88075(12) 0.0306(5) Uani 1 1 d . . . . .
C10 C 0.4134(2) 0.7271(2) 0.92021(11) 0.0268(5) Uani 1 1 d . . . . .
C11 C 0.4869(3) 0.7149(3) 0.97471(13) 0.0391(6) Uani 1 1 d . . . . .
H11A H 0.554542 0.756040 0.963351 0.059 Uiso 1 1 calc R U . . .
H11B H 0.418057 0.746821 1.009668 0.059 Uiso 1 1 calc R U . . .
H11C H 0.534250 0.634062 0.985392 0.059 Uiso 1 1 calc R U . . .
C12 C 0.2579(3) 0.6241(2) 0.98237(11) 0.0308(5) Uani 1 1 d . . . . .
H12 H 0.335845 0.582686 1.004762 0.037 Uiso 1 1 calc R U . . .
C13 C 0.1960(3) 0.5360(3) 0.96959(15) 0.0448(7) Uani 1 1 d . . . . .
H13A H 0.122033 0.574630 0.946054 0.067 Uiso 1 1 calc R U . . .
H13B H 0.158146 0.500344 1.008160 0.067 Uiso 1 1 calc R U . . .
H13C H 0.268582 0.477273 0.946468 0.067 Uiso 1 1 calc R U . . .
C14 C 0.1493(3) 0.7155(3) 1.02189(13) 0.0390(6) Uani 1 1 d . . . . .
H14A H 0.195062 0.762196 1.034360 0.059 Uiso 1 1 calc R U . . .
H14B H 0.105142 0.677945 1.058005 0.059 Uiso 1 1 calc R U . . .
H14C H 0.079021 0.764196 0.998294 0.059 Uiso 1 1 calc R U . . .
C15 C 0.5628(3) 0.8334(2) 0.85660(13) 0.0330(5) Uani 1 1 d . . . . .
H15 H 0.634591 0.779368 0.879418 0.040 Uiso 1 1 calc R U . . .
C16 C 0.6299(4) 0.8426(3) 0.78939(15) 0.0521(8) Uani 1 1 d . . . . .
H16A H 0.654938 0.768826 0.773297 0.078 Uiso 1 1 calc R U . . .
H16B H 0.713257 0.864111 0.785397 0.078 Uiso 1 1 calc R U . . .
H16C H 0.564450 0.900609 0.766539 0.078 Uiso 1 1 calc R U . . .
C17 C 0.5170(3) 0.9516(3) 0.8816(2) 0.0576(9) Uani 1 1 d . . . . .
H17A H 0.453654 1.008131 0.857203 0.086 Uiso 1 1 calc R U . . .
H17B H 0.598521 0.974743 0.879352 0.086 Uiso 1 1 calc R U . . .
H17C H 0.469999 0.946403 0.923942 0.086 Uiso 1 1 calc R U . . .
C18 C 0.4271(2) 0.62482(18) 0.71521(10) 0.0216(4) Uani 1 1 d . . . . .
C19 C 0.4711(2) 0.45357(18) 0.79422(10) 0.0222(4) Uani 1 1 d . . . . .
C20 C 0.3930(2) 0.3747(2) 0.81384(11) 0.0269(5) Uani 1 1 d . . . . .
C21 C 0.4558(3) 0.2670(2) 0.84469(13) 0.0344(6) Uani 1 1 d . . . . .
H21 H 0.404536 0.215347 0.858253 0.041 Uiso 1 1 calc R U . . .
C22 C 0.5923(3) 0.2352(2) 0.85557(14) 0.0386(6) Uani 1 1 d . . . . .
H22 H 0.632163 0.163199 0.876312 0.046 Uiso 1 1 calc R U . . .
C23 C 0.6683(3) 0.3113(2) 0.83537(13) 0.0358(6) Uani 1 1 d . . . . .
H23 H 0.760268 0.289513 0.842435 0.043 Uiso 1 1 calc R U . . .
C24 C 0.6110(2) 0.4205(2) 0.80452(11) 0.0277(5) Uani 1 1 d . . . . .
C25 C 0.7024(3) 0.4998(2) 0.78553(13) 0.0326(5) Uani 1 1 d . . . . .
H25 H 0.650177 0.571364 0.763093 0.039 Uiso 1 1 calc R U . . .
C26 C 0.8417(3) 0.4415(3) 0.74251(15) 0.0441(7) Uani 1 1 d . . . . .
H26A H 0.900470 0.377961 0.765712 0.066 Uiso 1 1 calc R U . . .
H26B H 0.889931 0.497416 0.725854 0.066 Uiso 1 1 calc R U . . .
H26C H 0.821384 0.412779 0.709207 0.066 Uiso 1 1 calc R U . . .
C27 C 0.7350(3) 0.5321(2) 0.84306(14) 0.0407(6) Uani 1 1 d . . . . .
H27A H 0.648190 0.569966 0.869282 0.061 Uiso 1 1 calc R U . . .
H27B H 0.790389 0.583777 0.830487 0.061 Uiso 1 1 calc R U . . .
H27C H 0.786763 0.462866 0.865413 0.061 Uiso 1 1 calc R U . . .
C28 C 0.2466(3) 0.4002(2) 0.79934(13) 0.0343(6) Uani 1 1 d . . . . .
H28 H 0.213948 0.481272 0.781686 0.041 Uiso 1 1 calc R U . . .
C29 C 0.2509(3) 0.3204(3) 0.75149(15) 0.0528(8) Uani 1 1 d . . . . .
H29A H 0.323574 0.324764 0.716346 0.079 Uiso 1 1 calc R U . . .
H29B H 0.161325 0.345357 0.738276 0.079 Uiso 1 1 calc R U . . .
H29C H 0.270558 0.241628 0.770135 0.079 Uiso 1 1 calc R U . . .
C30 C 0.1386(3) 0.3820(3) 0.85597(15) 0.0504(8) Uani 1 1 d . . . . .
H30A H 0.166270 0.301606 0.872178 0.076 Uiso 1 1 calc R U . . .
H30B H 0.047702 0.403193 0.844382 0.076 Uiso 1 1 calc R U . . .
H30C H 0.133829 0.429558 0.887084 0.076 Uiso 1 1 calc R U . . .
C31 C 0.3188(2) 0.8063(2) 0.65644(10) 0.0262(5) Uani 1 1 d . . . . .
C32 C 0.3742(3) 0.8964(2) 0.62720(11) 0.0310(5) Uani 1 1 d . . . . .
C33 C 0.3262(3) 0.9615(2) 0.57397(13) 0.0415(7) Uani 1 1 d . . . . .
H33 H 0.362318 1.020985 0.554898 0.050 Uiso 1 1 calc R U . . .
C34 C 0.2270(3) 0.9398(3) 0.54905(13) 0.0445(7) Uani 1 1 d . . . . .
H34 H 0.198614 0.982794 0.513018 0.053 Uiso 1 1 calc R U . . .
C35 C 0.1708(3) 0.8545(3) 0.57773(13) 0.0400(6) Uani 1 1 d . . . . .
H35 H 0.102890 0.840857 0.561098 0.048 Uiso 1 1 calc R U . . .
C36 C 0.2130(2) 0.7871(2) 0.63173(11) 0.0301(5) Uani 1 1 d . . . . .
C37 C 0.1374(3) 0.6989(2) 0.66109(13) 0.0351(6) Uani 1 1 d . . . . .
H37 H 0.171465 0.662223 0.699724 0.042 Uiso 1 1 calc R U . . .
C38 C -0.0246(3) 0.7580(3) 0.67676(14) 0.0436(7) Uani 1 1 d . . . . .
H38A H -0.061604 0.785366 0.639043 0.065 Uiso 1 1 calc R U . . .
H38B H -0.044720 0.822580 0.700284 0.065 Uiso 1 1 calc R U . . .
H38C H -0.067779 0.702795 0.700662 0.065 Uiso 1 1 calc R U . . .
C39 C 0.1650(3) 0.6030(3) 0.61909(17) 0.0508(8) Uani 1 1 d . . . . .
H39A H 0.119096 0.635610 0.584011 0.076 Uiso 1 1 calc R U . . .
H39B H 0.128432 0.543161 0.641956 0.076 Uiso 1 1 calc R U . . .
H39C H 0.264787 0.570374 0.605022 0.076 Uiso 1 1 calc R U . . .
C40 C 0.4813(3) 0.9277(2) 0.65205(12) 0.0367(6) Uani 1 1 d . . . . .
H40 H 0.511884 0.868585 0.685871 0.044 Uiso 1 1 calc R U . . .
C41 C 0.6135(3) 0.9302(3) 0.60340(15) 0.0499(8) Uani 1 1 d . . . . .
H41A H 0.652486 0.858288 0.584566 0.075 Uiso 1 1 calc R U . . .
H41B H 0.682329 0.940242 0.623150 0.075 Uiso 1 1 calc R U . . .
H41C H 0.588097 0.993687 0.572156 0.075 Uiso 1 1 calc R U . . .
C42 C 0.4146(4) 1.0445(3) 0.67868(16) 0.0530(8) Uani 1 1 d . . . . .
H42A H 0.382598 1.104043 0.646513 0.079 Uiso 1 1 calc R U . . .
H42B H 0.483157 1.061860 0.695354 0.079 Uiso 1 1 calc R U . . .
H42C H 0.335885 1.041564 0.711008 0.079 Uiso 1 1 calc R U . . .
C43 C 0.6279(3) 0.6201(2) 0.63043(11) 0.0294(5) Uani 1 1 d . . . . .
H43A H 0.717167 0.568973 0.641063 0.035 Uiso 1 1 calc R U . . .
H43B H 0.609559 0.694230 0.645881 0.035 Uiso 1 1 calc R U . . .
C44 C 0.6466(3) 0.6397(2) 0.56065(12) 0.0320(5) Uani 1 1 d . . . . .
C45 C 0.7833(3) 0.6249(3) 0.52698(14) 0.0445(7) Uani 1 1 d . . . . .
H45 H 0.858934 0.600573 0.547966 0.053 Uiso 1 1 calc R U . . .
C46 C 0.8079(4) 0.6458(3) 0.46324(16) 0.0571(9) Uani 1 1 d . . . . .
H46 H 0.899268 0.636326 0.441632 0.069 Uiso 1 1 calc R U . . .
C47 C 0.6977(4) 0.6805(3) 0.43193(14) 0.0576(10) Uani 1 1 d . . . . .
H47 H 0.714372 0.693404 0.388908 0.069 Uiso 1 1 calc R U . . .
C48 C 0.5610(4) 0.6964(3) 0.46409(15) 0.0519(8) Uani 1 1 d . . . . .
H48 H 0.485877 0.721396 0.442779 0.062 Uiso 1 1 calc R U . . .
C49 C 0.5367(3) 0.6749(2) 0.52852(13) 0.0387(6) Uani 1 1 d . . . . .
H49 H 0.445185 0.684488 0.549982 0.046 Uiso 1 1 calc R U . . .
C50 C 0.5173(2) 0.4609(2) 0.64711(12) 0.0286(5) Uani 1 1 d . . . . .
H50A H 0.487784 0.477066 0.607143 0.034 Uiso 1 1 calc R U . . .
H50B H 0.444521 0.437499 0.676854 0.034 Uiso 1 1 calc R U . . .
C51 C 0.6513(3) 0.3557(2) 0.64277(12) 0.0322(5) Uani 1 1 d . . . . .
C52 C 0.7560(3) 0.3453(3) 0.59093(16) 0.0472(7) Uani 1 1 d . . . . .
H52 H 0.749494 0.406068 0.559504 0.057 Uiso 1 1 calc R U . . .
C53 C 0.8733(3) 0.2427(3) 0.58536(19) 0.0624(10) Uani 1 1 d . . . . .
H53 H 0.944797 0.237027 0.550766 0.075 Uiso 1 1 calc R U . . .
C54 C 0.8822(3) 0.1515(3) 0.63071(19) 0.0576(9) Uani 1 1 d . . . . .
H54 H 0.960361 0.084621 0.627361 0.069 Uiso 1 1 calc R U . . .
C55 C 0.7760(4) 0.1593(3) 0.68056(17) 0.0536(8) Uani 1 1 d . . . . .
H55 H 0.780295 0.096310 0.710507 0.064 Uiso 1 1 calc R U . . .
C56 C 0.6609(3) 0.2606(2) 0.68736(14) 0.0378(6) Uani 1 1 d . . . . .
H56 H 0.589727 0.264806 0.722014 0.045 Uiso 1 1 calc R U . . .
N1 N 0.1014(2) 0.93645(17) 0.83060(10) 0.0301(4) Uani 1 1 d . . . . .
N2 N 0.3144(2) 0.67840(17) 0.92333(9) 0.0261(4) Uani 1 1 d . . . . .
N3 N 0.4453(2) 0.78550(17) 0.86580(10) 0.0284(4) Uani 1 1 d . . . . .
N4 N 0.3610(2) 0.74135(16) 0.71285(9) 0.0232(4) Uani 1 1 d . . . . .
N5 N 0.39744(19) 0.56943(16) 0.77115(9) 0.0217(4) Uani 1 1 d . . . . .
N6 N 0.5177(2) 0.57120(17) 0.66419(9) 0.0259(4) Uani 1 1 d . . . . .

loop_
_atom_site_aniso_label
_atom_site_aniso_U_11
_atom_site_aniso_U_22
_atom_site_aniso_U_33
_atom_site_aniso_U_23
_atom_site_aniso_U_13
_atom_site_aniso_U_12
Lu1 0.02219(5) 0.02100(5) 0.02063(5) -0.00375(3) -0.00243(3) -0.00480(4)
C1 0.0487(17) 0.0393(15) 0.0353(15) 0.0036(12) -0.0135(12) -0.0042(13)
C2 0.0496(17) 0.0278(13) 0.0554(19) -0.0061(13) -0.0112(14) -0.0110(12)
C3 0.0298(12) 0.0324(13) 0.0354(14) -0.0074(11) -0.0065(10) -0.0074(10)
C4 0.0209(11) 0.0365(13) 0.0304(13) -0.0025(10) -0.0083(9) -0.0028(10)
C5 0.0251(12) 0.0537(17) 0.0369(15) -0.0004(13) -0.0062(10) -0.0100(12)
C6 0.0260(13) 0.078(2) 0.0356(15) -0.0079(15) 0.0008(11) -0.0061(14)
C7 0.0406(16) 0.064(2) 0.0352(16) -0.0214(15) -0.0007(12) 0.0038(14)
C8 0.0386(15) 0.0391(15) 0.0418(16) -0.0158(12) -0.0073(12) 0.0020(12)
C9 0.0255(12) 0.0332(13) 0.0278(12) -0.0049(10) -0.0084(9) 0.0006(10)
C10 0.0241(11) 0.0256(11) 0.0292(12) -0.0093(9) -0.0056(9) -0.0023(9)
C11 0.0345(14) 0.0507(16) 0.0371(15) -0.0067(12) -0.0110(11) -0.0160(12)
C12 0.0338(13) 0.0317(13) 0.0253(12) 0.0042(10) -0.0083(10) -0.0096(10)
C13 0.0540(18) 0.0400(15) 0.0473(17) 0.0063(13) -0.0140(14) -0.0256(14)
C14 0.0371(14) 0.0440(15) 0.0300(13) -0.0036(12) -0.0012(11) -0.0083(12)
C15 0.0317(13) 0.0318(13) 0.0396(14) -0.0010(11) -0.0103(11) -0.0139(10)
C16 0.060(2) 0.064(2) 0.0448(18) 0.0002(15) -0.0048(15) -0.0398(17)
C17 0.0443(17) 0.0385(16) 0.099(3) -0.0193(17) -0.0119(17) -0.0192(14)
C18 0.0225(10) 0.0204(10) 0.0229(11) -0.0022(8) -0.0053(8) -0.0073(8)
C19 0.0266(11) 0.0176(10) 0.0191(10) -0.0025(8) -0.0036(8) -0.0027(8)
C20 0.0274(11) 0.0248(11) 0.0263(12) -0.0037(9) -0.0025(9) -0.0065(9)
C21 0.0403(14) 0.0234(12) 0.0393(15) 0.0029(10) -0.0070(11) -0.0126(10)
C22 0.0473(16) 0.0214(12) 0.0445(16) 0.0051(11) -0.0177(12) -0.0057(11)
C23 0.0366(14) 0.0292(13) 0.0409(15) 0.0006(11) -0.0194(11) -0.0035(11)
C24 0.0279(12) 0.0254(11) 0.0297(12) -0.0014(9) -0.0090(9) -0.0067(9)
C25 0.0283(12) 0.0286(12) 0.0422(15) 0.0011(11) -0.0146(11) -0.0076(10)
C26 0.0331(14) 0.0520(17) 0.0492(17) -0.0028(14) -0.0091(12) -0.0158(13)
C27 0.0377(14) 0.0352(14) 0.0529(18) -0.0085(13) -0.0175(13) -0.0084(11)
C28 0.0264(12) 0.0271(12) 0.0496(16) -0.0021(11) -0.0042(11) -0.0109(10)
C29 0.0439(17) 0.079(2) 0.0448(18) -0.0166(16) -0.0038(13) -0.0295(16)
C30 0.0398(16) 0.068(2) 0.0515(18) -0.0227(16) 0.0061(13) -0.0286(15)
C31 0.0287(12) 0.0218(11) 0.0199(11) -0.0015(9) -0.0003(9) -0.0003(9)
C32 0.0363(13) 0.0264(12) 0.0236(12) -0.0007(9) -0.0004(10) -0.0054(10)
C33 0.0464(16) 0.0371(15) 0.0313(14) 0.0089(11) -0.0032(12) -0.0094(12)
C34 0.0452(16) 0.0477(17) 0.0282(14) 0.0107(12) -0.0088(12) -0.0043(13)
C35 0.0356(14) 0.0449(16) 0.0320(14) -0.0021(12) -0.0103(11) -0.0016(12)
C36 0.0274(12) 0.0304(12) 0.0254(12) -0.0035(10) -0.0032(9) -0.0007(10)
C37 0.0313(13) 0.0351(14) 0.0373(14) -0.0023(11) -0.0115(11) -0.0058(11)
C38 0.0307(14) 0.0578(18) 0.0415(16) -0.0122(14) -0.0032(11) -0.0117(13)
C39 0.0420(16) 0.0413(16) 0.070(2) -0.0170(15) -0.0172(15) -0.0053(13)
C40 0.0515(16) 0.0276(13) 0.0291(13) 0.0028(10) -0.0049(11) -0.0141(11)
C41 0.0526(18) 0.0508(18) 0.0490(18) -0.0020(15) -0.0019(14) -0.0257(15)
C42 0.075(2) 0.0343(15) 0.0480(18) -0.0063(13) -0.0043(16) -0.0179(15)
C43 0.0285(12) 0.0320(12) 0.0255(12) -0.0031(10) -0.0007(9) -0.0093(10)
C44 0.0393(14) 0.0275(12) 0.0251(12) -0.0054(10) 0.0031(10) -0.0099(10)
C45 0.0440(16) 0.0516(18) 0.0355(15) -0.0086(13) 0.0081(12) -0.0197(13)
C46 0.065(2) 0.060(2) 0.0412(18) -0.0089(15) 0.0183(16) -0.0281(17)
C47 0.096(3) 0.0441(17) 0.0230(14) -0.0063(13) 0.0108(16) -0.0228(17)
C48 0.075(2) 0.0405(16) 0.0359(16) -0.0081(13) -0.0169(15) -0.0069(15)
C49 0.0441(15) 0.0325(14) 0.0325(14) -0.0079(11) -0.0039(11) -0.0032(11)
C50 0.0290(12) 0.0268(12) 0.0281(12) -0.0073(9) -0.0032(9) -0.0056(9)
C51 0.0297(12) 0.0303(12) 0.0364(14) -0.0137(11) -0.0049(10) -0.0051(10)
C52 0.0441(16) 0.0374(15) 0.0539(18) -0.0178(14) 0.0102(13) -0.0111(12)
C53 0.0387(17) 0.057(2) 0.084(3) -0.038(2) 0.0198(16) -0.0106(15)
C54 0.0383(17) 0.0404(17) 0.084(3) -0.0258(17) -0.0115(16) 0.0099(13)
C55 0.0541(19) 0.0383(16) 0.061(2) -0.0121(15) -0.0236(16) 0.0061(14)
C56 0.0373(14) 0.0324(13) 0.0395(15) -0.0118(11) -0.0103(11) 0.0003(11)
N1 0.0334(11) 0.0250(10) 0.0287(11) -0.0034(8) -0.0080(8) -0.0032(8)
N2 0.0266(10) 0.0274(10) 0.0245(10) -0.0029(8) -0.0049(8) -0.0086(8)
N3 0.0291(10) 0.0252(10) 0.0326(11) -0.0044(8) -0.0065(8) -0.0092(8)
N4 0.0260(9) 0.0199(9) 0.0200(9) -0.0011(7) -0.0021(7) -0.0042(7)
N5 0.0210(9) 0.0206(9) 0.0216(9) -0.0017(7) -0.0041(7) -0.0042(7)
N6 0.0272(10) 0.0238(9) 0.0239(10) -0.0040(8) 0.0003(8) -0.0070(8)

loop_
_atom_type_symbol
_atom_type_description
_atom_type_scat_dispersion_real
_atom_type_scat_dispersion_imag
_atom_type_scat_source
C C 0.0033 0.0016 'International Tables Vol C Tables 4.2.6.8 and 6.1.1.4'
H H 0.0000 0.0000 'International Tables Vol C Tables 4.2.6.8 and 6.1.1.4'
Lu Lu -0.4720 5.8584 'International Tables Vol C Tables 4.2.6.8 and 6.1.1.4'
N N 0.0061 0.0033 'International Tables Vol C Tables 4.2.6.8 and 6.1.1.4'

loop_
_geom_angle_atom_site_label_1
_geom_angle_atom_site_label_2
_geom_angle_atom_site_label_3
_geom_angle
_geom_angle_site_symmetry_1
_geom_angle_site_symmetry_3
_geom_angle_publ_flag
N2 Lu1 N5 105.06(7) . . ?
N2 Lu1 N4 153.48(7) . . ?
N5 Lu1 N4 57.13(6) . . ?
N2 Lu1 N3 57.30(7) . . ?
N5 Lu1 N3 110.33(7) . . ?
N4 Lu1 N3 107.46(7) . . ?
N2 Lu1 C3 97.77(8) . . ?
N5 Lu1 C3 97.17(8) . . ?
N4 Lu1 C3 103.60(8) . . ?
N3 Lu1 C3 146.35(8) . . ?
N2 Lu1 N1 102.13(7) . . ?
N5 Lu1 N1 151.02(7) . . ?
N4 Lu1 N1 100.05(6) . . ?
N3 Lu1 N1 92.71(7) . . ?
C3 Lu1 N1 69.15(8) . . ?
N2 Lu1 C10 28.48(7) . . ?
N5 Lu1 C10 109.68(7) . . ?
N4 Lu1 C10 132.75(7) . . ?
N3 Lu1 C10 28.82(7) . . ?
C3 Lu1 C10 123.58(8) . . ?
N1 Lu1 C10 99.00(7) . . ?
N2 Lu1 C18 129.46(7) . . ?
N5 Lu1 C18 28.44(6) . . ?
N4 Lu1 C18 28.95(6) . . ?
N3 Lu1 C18 108.77(7) . . ?
C3 Lu1 C18 104.64(8) . . ?
N1 Lu1 C18 128.05(6) . . ?
C10 Lu1 C18 122.62(6) . . ?
C4 C3 Lu1 104.27(16) . . ?
C5 C4 C9 115.5(2) . . ?
C5 C4 C3 123.8(2) . . ?
C9 C4 C3 120.4(2) . . ?
C6 C5 C4 122.7(3) . . ?
C7 C6 C5 119.8(3) . . ?
C8 C7 C6 119.4(3) . . ?
C7 C8 C9 120.9(3) . . ?
C8 C9 C4 121.7(3) . . ?
C8 C9 N1 122.3(2) . . ?
C4 C9 N1 116.0(2) . . ?
N2 C10 N3 115.2(2) . . ?
N2 C10 C11 122.1(2) . . ?
N3 C10 C11 122.7(2) . . ?
N2 C10 Lu1 55.57(12) . . ?
N3 C10 Lu1 59.70(12) . . ?
C11 C10 Lu1 176.56(18) . . ?
N2 C12 C14 110.7(2) . . ?
N2 C12 C13 109.1(2) . . ?
C14 C12 C13 111.7(2) . . ?
N3 C15 C16 111.3(2) . . ?
N3 C15 C17 112.4(2) . . ?
C16 C15 C17 109.6(3) . . ?
N5 C18 N4 113.02(19) . . ?
N5 C18 N6 124.80(19) . . ?
N4 C18 N6 122.16(19) . . ?
N5 C18 Lu1 55.30(11) . . ?
N4 C18 Lu1 58.46(11) . . ?
N6 C18 Lu1 171.12(16) . . ?
C24 C19 C20 119.6(2) . . ?
C24 C19 N5 122.5(2) . . ?
C20 C19 N5 117.5(2) . . ?
C21 C20 C19 118.8(2) . . ?
C21 C20 C28 118.7(2) . . ?
C19 C20 C28 122.4(2) . . ?
C22 C21 C20 121.6(2) . . ?
C23 C22 C21 119.2(2) . . ?
C22 C23 C24 121.8(2) . . ?
C23 C24 C19 118.9(2) . . ?
C23 C24 C25 117.8(2) . . ?
C19 C24 C25 123.2(2) . . ?
C24 C25 C27 110.4(2) . . ?
C24 C25 C26 111.2(2) . . ?
C27 C25 C26 109.7(2) . . ?
C20 C28 C30 113.3(2) . . ?
C20 C28 C29 110.7(2) . . ?
C30 C28 C29 107.0(2) . . ?
C32 C31 C36 118.7(2) . . ?
C32 C31 N4 120.5(2) . . ?
C36 C31 N4 120.6(2) . . ?
C33 C32 C31 119.1(3) . . ?
C33 C32 C40 118.3(2) . . ?
C31 C32 C40 122.6(2) . . ?
C34 C33 C32 121.8(3) . . ?
C35 C34 C33 119.4(3) . . ?
C34 C35 C36 121.6(3) . . ?
C35 C36 C31 119.2(2) . . ?
C35 C36 C37 116.6(2) . . ?
C31 C36 C37 124.1(2) . . ?
C36 C37 C39 112.6(2) . . ?
C36 C37 C38 111.5(2) . . ?
C39 C37 C38 107.6(2) . . ?
C32 C40 C42 110.6(2) . . ?
C32 C40 C41 113.5(2) . . ?
C42 C40 C41 109.3(2) . . ?
N6 C43 C44 118.5(2) . . ?
C49 C44 C45 118.3(3) . . ?
C49 C44 C43 123.7(2) . . ?
C45 C44 C43 118.0(2) . . ?
C46 C45 C44 121.2(3) . . ?
C47 C46 C45 119.9(3) . . ?
C46 C47 C48 120.2(3) . . ?
C47 C48 C49 119.7(3) . . ?
C44 C49 C48 120.7(3) . . ?
N6 C50 C51 120.3(2) . . ?
C52 C51 C56 118.2(2) . . ?
C52 C51 C50 121.1(3) . . ?
C56 C51 C50 120.1(2) . . ?
C51 C52 C53 120.2(3) . . ?
C54 C53 C52 120.3(3) . . ?
C55 C54 C53 119.6(3) . . ?
C54 C55 C56 120.8(3) . . ?
C55 C56 C51 120.7(3) . . ?
C9 N1 C1 110.0(2) . . ?
C9 N1 C2 112.6(2) . . ?
C1 N1 C2 108.4(2) . . ?
C9 N1 Lu1 102.04(14) . . ?
C1 N1 Lu1 114.06(16) . . ?
C2 N1 Lu1 109.74(16) . . ?
C10 N2 C12 120.5(2) . . ?
C10 N2 Lu1 95.95(15) . . ?
C12 N2 Lu1 143.16(16) . . ?
C10 N3 C15 118.7(2) . . ?
C10 N3 Lu1 91.48(14) . . ?
C15 N3 Lu1 149.06(17) . . ?
C18 N4 C31 120.67(19) . . ?
C18 N4 Lu1 92.58(13) . . ?
C31 N4 Lu1 140.51(14) . . ?
C18 N5 C19 127.72(19) . . ?
C18 N5 Lu1 96.27(13) . . ?
C19 N5 Lu1 130.14(14) . . ?
C18 N6 C43 118.40(19) . . ?
C18 N6 C50 122.73(18) . . ?
C43 N6 C50 118.53(19) . . ?

loop_
_geom_bond_atom_site_label_1
_geom_bond_atom_site_label_2
_geom_bond_distance
_geom_bond_site_symmetry_2
_geom_bond_publ_flag
Lu1 N2 2.297(2) . ?
Lu1 N5 2.3140(18) . ?
Lu1 N4 2.3870(19) . ?
Lu1 N3 2.392(2) . ?
Lu1 C3 2.404(2) . ?
Lu1 N1 2.540(2) . ?
Lu1 C10 2.769(2) . ?
Lu1 C18 2.798(2) . ?
C1 N1 1.487(3) . ?
C2 N1 1.489(3) . ?
C3 C4 1.465(3) . ?
C4 C5 1.403(4) . ?
C4 C9 1.423(4) . ?
C5 C6 1.390(4) . ?
C6 C7 1.387(5) . ?
C7 C8 1.379(4) . ?
C8 C9 1.380(4) . ?
C9 N1 1.465(3) . ?
C10 N2 1.328(3) . ?
C10 N3 1.336(3) . ?
C10 C11 1.526(3) . ?
C12 N2 1.463(3) . ?
C12 C14 1.518(4) . ?
C12 C13 1.520(4) . ?
C15 N3 1.474(3) . ?
C15 C16 1.502(4) . ?
C15 C17 1.524(4) . ?
C18 N5 1.340(3) . ?
C18 N4 1.356(3) . ?
C18 N6 1.393(3) . ?
C19 C24 1.411(3) . ?
C19 C20 1.417(3) . ?
C19 N5 1.434(3) . ?
C20 C21 1.396(3) . ?
C20 C28 1.521(3) . ?
C21 C22 1.383(4) . ?
C22 C23 1.374(4) . ?
C23 C24 1.397(3) . ?
C24 C25 1.523(3) . ?
C25 C27 1.534(4) . ?
C25 C26 1.543(4) . ?
C28 C30 1.522(4) . ?
C28 C29 1.545(4) . ?
C31 C32 1.415(3) . ?
C31 C36 1.421(4) . ?
C31 N4 1.440(3) . ?
C32 C33 1.400(4) . ?
C32 C40 1.513(4) . ?
C33 C34 1.378(4) . ?
C34 C35 1.367(4) . ?
C35 C36 1.405(4) . ?
C36 C37 1.523(4) . ?
C37 C39 1.535(4) . ?
C37 C38 1.551(4) . ?
C40 C42 1.519(4) . ?
C40 C41 1.540(4) . ?
C43 N6 1.462(3) . ?
C43 C44 1.509(3) . ?
C44 C49 1.375(4) . ?
C44 C45 1.399(4) . ?
C45 C46 1.379(4) . ?
C46 C47 1.365(5) . ?
C47 C48 1.387(5) . ?
C48 C49 1.395(4) . ?
C50 N6 1.469(3) . ?
C50 C51 1.527(3) . ?
C51 C52 1.378(4) . ?
C51 C56 1.393(4) . ?
C52 C53 1.412(4) . ?
C53 C54 1.371(5) . ?
C54 C55 1.359(5) . ?
C55 C56 1.392(4) . ?

loop_
_geom_torsion_atom_site_label_1
_geom_torsion_atom_site_label_2
_geom_torsion_atom_site_label_3
_geom_torsion_atom_site_label_4
_geom_torsion
_geom_torsion_site_symmetry_1
_geom_torsion_site_symmetry_2
_geom_torsion_site_symmetry_3
_geom_torsion_site_symmetry_4
_geom_torsion_publ_flag
Lu1 C3 C4 C5 -135.5(2) . . . . ?
Lu1 C3 C4 C9 38.0(3) . . . . ?
C9 C4 C5 C6 1.9(4) . . . . ?
C3 C4 C5 C6 175.7(3) . . . . ?
C4 C5 C6 C7 -0.3(4) . . . . ?
C5 C6 C7 C8 -1.0(5) . . . . ?
C6 C7 C8 C9 0.5(5) . . . . ?
C7 C8 C9 C4 1.3(4) . . . . ?
C7 C8 C9 N1 -177.2(2) . . . . ?
C5 C4 C9 C8 -2.4(4) . . . . ?
C3 C4 C9 C8 -176.5(2) . . . . ?
C5 C4 C9 N1 176.2(2) . . . . ?
C3 C4 C9 N1 2.1(3) . . . . ?
C24 C19 C20 C21 1.9(3) . . . . ?
N5 C19 C20 C21 -170.9(2) . . . . ?
C24 C19 C20 C28 -174.6(2) . . . . ?
N5 C19 C20 C28 12.7(3) . . . . ?
C19 C20 C21 C22 -1.0(4) . . . . ?
C28 C20 C21 C22 175.6(3) . . . . ?
C20 C21 C22 C23 -0.2(4) . . . . ?
C21 C22 C23 C24 0.5(4) . . . . ?
C22 C23 C24 C19 0.4(4) . . . . ?
C22 C23 C24 C25 178.4(3) . . . . ?
C20 C19 C24 C23 -1.6(4) . . . . ?
N5 C19 C24 C23 170.8(2) . . . . ?
C20 C19 C24 C25 -179.5(2) . . . . ?
N5 C19 C24 C25 -7.1(4) . . . . ?
C23 C24 C25 C27 -63.5(3) . . . . ?
C19 C24 C25 C27 114.4(3) . . . . ?
C23 C24 C25 C26 58.5(3) . . . . ?
C19 C24 C25 C26 -123.6(3) . . . . ?
C21 C20 C28 C30 53.6(3) . . . . ?
C19 C20 C28 C30 -130.0(3) . . . . ?
C21 C20 C28 C29 -66.7(3) . . . . ?
C19 C20 C28 C29 109.8(3) . . . . ?
C36 C31 C32 C33 -1.8(3) . . . . ?
N4 C31 C32 C33 -177.1(2) . . . . ?
C36 C31 C32 C40 176.7(2) . . . . ?
N4 C31 C32 C40 1.4(4) . . . . ?
C31 C32 C33 C34 -0.3(4) . . . . ?
C40 C32 C33 C34 -178.9(3) . . . . ?
C32 C33 C34 C35 1.7(5) . . . . ?
C33 C34 C35 C36 -0.9(4) . . . . ?
C34 C35 C36 C31 -1.3(4) . . . . ?
C34 C35 C36 C37 177.1(3) . . . . ?
C32 C31 C36 C35 2.6(3) . . . . ?
N4 C31 C36 C35 177.9(2) . . . . ?
C32 C31 C36 C37 -175.6(2) . . . . ?
N4 C31 C36 C37 -0.4(4) . . . . ?
C35 C36 C37 C39 64.4(3) . . . . ?
C31 C36 C37 C39 -117.3(3) . . . . ?
C35 C36 C37 C38 -56.7(3) . . . . ?
C31 C36 C37 C38 121.6(3) . . . . ?
C33 C32 C40 C42 69.2(3) . . . . ?
C31 C32 C40 C42 -109.3(3) . . . . ?
C33 C32 C40 C41 -54.0(3) . . . . ?
C31 C32 C40 C41 127.5(3) . . . . ?
N6 C43 C44 C49 36.0(4) . . . . ?
N6 C43 C44 C45 -146.3(2) . . . . ?
C49 C44 C45 C46 0.5(4) . . . . ?
C43 C44 C45 C46 -177.4(3) . . . . ?
C44 C45 C46 C47 -0.6(5) . . . . ?
C45 C46 C47 C48 1.0(5) . . . . ?
C46 C47 C48 C49 -1.2(5) . . . . ?
C45 C44 C49 C48 -0.6(4) . . . . ?
C43 C44 C49 C48 177.1(3) . . . . ?
C47 C48 C49 C44 1.0(5) . . . . ?
N6 C50 C51 C52 -80.6(3) . . . . ?
N6 C50 C51 C56 108.6(3) . . . . ?
C56 C51 C52 C53 -3.3(5) . . . . ?
C50 C51 C52 C53 -174.3(3) . . . . ?
C51 C52 C53 C54 1.7(5) . . . . ?
C52 C53 C54 C55 1.3(6) . . . . ?
C53 C54 C55 C56 -2.5(6) . . . . ?
C54 C55 C56 C51 0.7(5) . . . . ?
C52 C51 C56 C55 2.2(4) . . . . ?
C50 C51 C56 C55 173.2(3) . . . . ?
C8 C9 N1 C1 -98.1(3) . . . . ?
C4 C9 N1 C1 83.3(3) . . . . ?
C8 C9 N1 C2 22.9(3) . . . . ?
C4 C9 N1 C2 -155.7(2) . . . . ?
C8 C9 N1 Lu1 140.5(2) . . . . ?
C4 C9 N1 Lu1 -38.1(2) . . . . ?
N3 C10 N2 C12 -172.6(2) . . . . ?
C11 C10 N2 C12 8.5(3) . . . . ?
Lu1 C10 N2 C12 -174.5(2) . . . . ?
N3 C10 N2 Lu1 1.9(2) . . . . ?
C11 C10 N2 Lu1 -177.0(2) . . . . ?
C14 C12 N2 C10 79.4(3) . . . . ?
C13 C12 N2 C10 -157.2(2) . . . . ?
C14 C12 N2 Lu1 -91.5(3) . . . . ?
C13 C12 N2 Lu1 31.9(4) . . . . ?
N2 C10 N3 C15 -174.7(2) . . . . ?
C11 C10 N3 C15 4.2(3) . . . . ?
Lu1 C10 N3 C15 -172.8(2) . . . . ?
N2 C10 N3 Lu1 -1.8(2) . . . . ?
C11 C10 N3 Lu1 177.1(2) . . . . ?
C16 C15 N3 C10 152.3(2) . . . . ?
C17 C15 N3 C10 -84.3(3) . . . . ?
C16 C15 N3 Lu1 -13.7(4) . . . . ?
C17 C15 N3 Lu1 109.7(3) . . . . ?
N5 C18 N4 C31 -148.3(2) . . . . ?
N6 C18 N4 C31 32.8(3) . . . . ?
Lu1 C18 N4 C31 -157.6(2) . . . . ?
N5 C18 N4 Lu1 9.39(19) . . . . ?
N6 C18 N4 Lu1 -169.56(19) . . . . ?
C32 C31 N4 C18 -119.1(2) . . . . ?
C36 C31 N4 C18 65.8(3) . . . . ?
C32 C31 N4 Lu1 97.6(3) . . . . ?
C36 C31 N4 Lu1 -77.6(3) . . . . ?
N4 C18 N5 C19 -164.5(2) . . . . ?
N6 C18 N5 C19 14.4(4) . . . . ?
Lu1 C18 N5 C19 -154.8(3) . . . . ?
N4 C18 N5 Lu1 -9.73(19) . . . . ?
N6 C18 N5 Lu1 169.18(19) . . . . ?
C24 C19 N5 C18 65.9(3) . . . . ?
C20 C19 N5 C18 -121.6(2) . . . . ?
C24 C19 N5 Lu1 -80.5(3) . . . . ?
C20 C19 N5 Lu1 92.0(2) . . . . ?
N5 C18 N6 C43 -129.9(2) . . . . ?
N4 C18 N6 C43 48.9(3) . . . . ?
N5 C18 N6 C50 43.2(3) . . . . ?
N4 C18 N6 C50 -138.0(2) . . . . ?
C44 C43 N6 C18 -132.1(2) . . . . ?
C44 C43 N6 C50 54.5(3) . . . . ?
C51 C50 N6 C18 -122.0(2) . . . . ?
C51 C50 N6 C43 51.1(3) . . . . ?
